data_2103924
loop_
_publ_author_name
'Gougeon, P.'
'Gall, P.'
'Halet, J.-F.'
'Gautier, R.'

_publ_section_title
;
 Structural trends and the electronic structure of the rare-earth
 oxomolybdates <i>R</i>Mo~5~O~8~ (<i>R</i> = La, Ce, Pr, Nd, Sm, Eu and
 Gd) containing chains of bioctahedral Mo~10~ clusters
;
_journal_issue 4
_journal_name_full 'Acta Crystallographica Section B'
_journal_page_first 472
_journal_page_last 478
_journal_paper_doi 10.1107/S0108768103011194
_journal_volume 59
_journal_year 2003
_chemical_formula_sum 'Ce Mo5 O8'
_chemical_formula_weight 747.82
_chemical_name_systematic
;
 ?
;
_space_group_IT_number 14
_symmetry_cell_setting monoclinic
_symmetry_space_group_name_Hall '-P 2ybc'
_symmetry_space_group_name_H-M 'P 1 21/c 1'
_atom_sites_solution_hydrogens geom
_atom_sites_solution_primary direct
_atom_sites_solution_secondary difmap
_audit_creation_method SHELXL-97
_cell_angle_alpha 90.00
_cell_angle_beta 109.2113(8)
_cell_angle_gamma 90.00
_cell_formula_units_Z 4
_cell_length_a 7.56430(10)
_cell_length_b 9.06930(10)
_cell_length_c 9.9150(2)
_cell_measurement_reflns_used 9841
_cell_measurement_temperature 293(2)
_cell_measurement_theta_max 37.78
_cell_measurement_theta_min 1
_cell_volume 642.319(17)
_computing_cell_refinement COLLECT
_computing_data_collection 'COLLECT (Nonius, 1998)'
_computing_data_reduction 'DENZO and SCALEPACK (Otwinowski & Minor, 1997)'
_computing_molecular_graphics 'DIAMOND(Bergerhoff, 1996)'
_computing_publication_material 'SHELXL-97 (Sheldrick, 1997)'
_computing_structure_refinement 'SHELXL-97 (Sheldrick, 1997)'
_computing_structure_solution 'SHELXS97 (Sheldrick, 1997)'
_diffrn_ambient_temperature 293(2)
_diffrn_measured_fraction_theta_full 0.986
_diffrn_measured_fraction_theta_max 0.986
_diffrn_measurement_device_type 'Nonius KappaCCD'
_diffrn_measurement_method '\f scans (\k = 0) + additional \w scans'
_diffrn_radiation_monochromator graphite
_diffrn_radiation_source 'fine-focus sealed tube'
_diffrn_radiation_type MoK\a
_diffrn_radiation_wavelength 0.71070
_diffrn_reflns_av_R_equivalents 0.0643
_diffrn_reflns_av_sigmaI/netI 0.0477
_diffrn_reflns_limit_h_max 11
_diffrn_reflns_limit_h_min -12
_diffrn_reflns_limit_k_max 15
_diffrn_reflns_limit_k_min -15
_diffrn_reflns_limit_l_max 17
_diffrn_reflns_limit_l_min -12
_diffrn_reflns_number 12944
_diffrn_reflns_theta_full 37.83
_diffrn_reflns_theta_max 37.83
_diffrn_reflns_theta_min 2.85
_exptl_absorpt_coefficient_mu 16.416
_exptl_absorpt_correction_T_max 0.1814
_exptl_absorpt_correction_T_min 0.0636
_exptl_absorpt_correction_type gaussian
_exptl_absorpt_process_details
;
'(Coppens, P., Leiserowitz, L. & Rabinovich, D. 1965)'
;
_exptl_crystal_colour black
_exptl_crystal_density_diffrn 7.733
_exptl_crystal_density_method 'not measured'
_exptl_crystal_description plate
_exptl_crystal_F_000 1328
_exptl_crystal_size_max 0.14
_exptl_crystal_size_mid 0.10
_exptl_crystal_size_min 0.08
_refine_diff_density_max 2.539
_refine_diff_density_min -2.495
_refine_ls_extinction_coef 0.0171(5)
_refine_ls_extinction_expression Fc^*^=kFc[1+0.001xFc^2^\l^3^/sin(2\q)]^-1/4^
_refine_ls_extinction_method SHELXL
_refine_ls_goodness_of_fit_ref 1.257
_refine_ls_hydrogen_treatment mixed
_refine_ls_matrix_type full
_refine_ls_number_parameters 128
_refine_ls_number_reflns 3402
_refine_ls_number_restraints 0
_refine_ls_restrained_S_all 1.257
_refine_ls_R_factor_all 0.0359
_refine_ls_R_factor_gt 0.0342
_refine_ls_shift/su_max 0.001
_refine_ls_shift/su_mean 0.000
_refine_ls_structure_factor_coef Fsqd
_refine_ls_weighting_details 'calc w=1/[\s^2^(Fo^2^)+(0.0000P)^2^+7.2280P] where P=(Fo^2^+2Fc^2^)/3'
_refine_ls_weighting_scheme calc
_refine_ls_wR_factor_gt 0.0795
_refine_ls_wR_factor_ref 0.0803
_reflns_number_gt 3314
_reflns_number_total 3402
_reflns_threshold_expression >2sigma(I)
_cod_data_source_file na5000.cif
_cod_data_source_block CeMo5O8
_cod_original_sg_symbol_H-M P21/c
_cod_database_code 2103924

loop_
_symmetry_equiv_pos_as_xyz
'x, y, z'
'-x, y+1/2, -z+1/2'
'-x, -y, -z'
'x, -y-1/2, z-1/2'

loop_
_atom_site_label
_atom_site_fract_x
_atom_site_fract_y
_atom_site_fract_z
_atom_site_U_iso_or_equiv
_atom_site_adp_type
_atom_site_calc_flag
_atom_site_occupancy
_atom_site_type_symbol
Ce 0.26252(3) 0.50415(3) 0.53794(2) 0.00673(7) Uani d 1 Ce
Mo1 0.60444(5) -0.11531(4) 0.48646(3) 0.00391(7) Uani d 1 Mo
Mo2 0.38347(5) -0.11788(4) 0.67714(4) 0.00413(7) Uani d 1 Mo
Mo3 0.17299(5) -0.12687(4) 0.38284(4) 0.00336(7) Uani d 1 Mo
Mo4 0.80812(5) -0.12971(4) 0.29777(3) 0.00328(7) Uani d 1 Mo
Mo5 -0.00249(5) -0.12281(4) 0.58641(3) 0.00341(7) Uani d 1 Mo
O1 0.3976(4) 0.0053(3) 0.8493(3) 0.0061(5) Uani d 1 O
O2 -0.0012(4) -0.2222(3) 0.9329(3) 0.0057(5) Uani d 1 O
O3 -0.0137(5) 0.0023(3) 0.2307(3) 0.0059(5) Uani d 1 O
O4 0.3915(4) -0.2475(4) 0.0123(3) 0.0062(5) Uani d 1 O
O5 0.7951(4) -0.2418(4) 0.1142(3) 0.0055(5) Uani d 1 O
O6 0.1998(4) -0.2396(4) 0.2091(3) 0.0065(5) Uani d 1 O
O7 0.6056(4) -0.2356(3) 0.8292(3) 0.0056(5) Uani d 1 O
O8 0.3831(4) -0.0071(3) 0.3277(3) 0.0062(5) Uani d 1 O

loop_
_atom_site_aniso_label
_atom_site_aniso_U_11
_atom_site_aniso_U_22
_atom_site_aniso_U_33
_atom_site_aniso_U_12
_atom_site_aniso_U_13
_atom_site_aniso_U_23
Ce 0.00588(10) 0.00733(10) 0.00682(10) -0.00032(6) 0.00188(7) 0.00051(6)
Mo1 0.00351(13) 0.00360(13) 0.00403(13) 0.00009(9) 0.00045(10) -0.00009(9)
Mo2 0.00385(13) 0.00450(13) 0.00342(13) -0.00034(9) 0.00037(10) 0.00055(9)
Mo3 0.00327(13) 0.00388(13) 0.00301(13) 0.00020(9) 0.00114(10) -0.00017(9)
Mo4 0.00318(13) 0.00376(12) 0.00289(13) -0.00009(9) 0.00100(10) -0.00021(9)
Mo5 0.00331(14) 0.00362(13) 0.00323(13) -0.00013(9) 0.00099(10) 0.00020(9)
O1 0.0045(12) 0.0073(12) 0.0056(11) 0.0022(9) 0.0004(9) 0.0000(9)
O2 0.0064(12) 0.0057(11) 0.0043(10) -0.0010(9) 0.0007(9) 0.0004(9)
O3 0.0060(12) 0.0054(11) 0.0066(12) -0.0006(9) 0.0025(10) 0.0012(9)
O4 0.0061(11) 0.0066(11) 0.0072(11) -0.0008(9) 0.0040(9) -0.0014(9)
O5 0.0042(11) 0.0074(11) 0.0052(11) -0.0002(9) 0.0022(9) -0.0023(9)
O6 0.0038(11) 0.0091(12) 0.0066(11) 0.0000(9) 0.0015(9) -0.0020(9)
O7 0.0061(11) 0.0060(11) 0.0051(10) 0.0013(9) 0.0022(9) 0.0019(9)
O8 0.0033(11) 0.0078(12) 0.0070(11) -0.0020(9) 0.0012(9) 0.0013(9)

loop_
_atom_type_symbol
_atom_type_description
_atom_type_scat_dispersion_real
_atom_type_scat_dispersion_imag
_atom_type_scat_source
Ce Ce -0.2486 2.6331 'International Tables Vol C Tables 4.2.6.8 and 6.1.1.4'
Mo Mo -1.6832 0.6857 'International Tables Vol C Tables 4.2.6.8 and 6.1.1.4'
O O 0.0106 0.0060 'International Tables Vol C Tables 4.2.6.8 and 6.1.1.4'

loop_
_geom_angle_atom_site_label_1
_geom_angle_atom_site_label_2
_geom_angle_atom_site_label_3
_geom_angle_site_symmetry_1
_geom_angle_site_symmetry_3
_geom_angle
Mo1 O8 Ce 3_656 4_565 144.69(15)
Mo3 O8 Ce . 4_565 104.86(12)

loop_
_geom_bond_atom_site_label_1
_geom_bond_atom_site_label_2
_geom_bond_site_symmetry_2
_geom_bond_distance
Ce O1 4_565 2.410(3)
Ce O1 2_656 2.443(3)
Ce O4 4_566 2.459(3)
Ce O7 2_656 2.568(3)
Ce O5 2_655 2.648(3)
Ce O3 2 2.709(3)
Ce O8 4_566 2.713(3)
Ce O2 4_565 2.758(3)
Ce O6 4_566 2.862(3)
Ce O2 2_556 2.930(3)
Ce Mo2 2_656 3.3761(4)
Ce Mo4 2_655 3.4159(4)
Mo1 O5 4_556 2.040(3)
Mo1 O7 4 2.066(3)
Mo1 O4 4_556 2.117(3)
Mo1 O8 . 2.124(3)
Mo1 O8 3_656 2.126(3)
Mo1 Mo2 3_656 2.6851(5)
Mo1 Mo1 3_656 2.6874(7)
Mo1 Mo4 . 2.7906(5)
Mo1 Mo5 1_655 2.8086(5)
Mo1 Mo3 3_656 2.8111(5)
Mo1 Mo2 . 2.9066(5)
Mo1 Mo3 . 3.0840(5)
Mo2 O6 4_556 1.997(3)
Mo2 O1 . 2.013(3)
Mo2 O4 4_556 2.057(3)
Mo2 O8 3_656 2.112(3)
Mo2 O7 . 2.138(3)
Mo2 Mo1 3_656 2.6851(5)
Mo2 Mo4 3_656 2.7279(5)
Mo2 Mo5 . 2.7579(5)
Mo2 Mo3 . 2.8282(5)
Mo2 Ce 2_646 3.3761(4)
Mo3 O3 . 2.059(3)
Mo3 O4 4_556 2.069(3)
Mo3 O2 4 2.070(3)
Mo3 O6 . 2.070(3)
Mo3 O8 . 2.140(3)
Mo3 Mo4 1_455 2.6072(5)
Mo3 Mo5 3_556 2.6726(5)
Mo3 Mo5 . 2.7569(5)
Mo3 Mo1 3_656 2.8111(5)
Mo3 Ce 1_545 3.6519(4)
Mo4 O5 . 2.059(3)
Mo4 O7 4 2.062(3)
Mo4 O3 1_655 2.070(3)
Mo4 O1 3_656 2.080(3)
Mo4 O2 4_655 2.099(3)
Mo4 Mo3 1_655 2.6072(5)
Mo4 Mo2 3_656 2.7279(5)
Mo4 Mo5 1_655 2.7474(5)
Mo4 Mo5 3_656 2.7594(5)
Mo4 Ce 2_645 3.4159(4)
Mo5 O6 4_556 2.038(3)
Mo5 O5 4_456 2.051(3)
Mo5 O2 4 2.074(3)
Mo5 O3 3_556 2.086(3)
Mo5 Mo3 3_556 2.6726(5)
Mo5 Mo4 1_455 2.7474(5)
Mo5 Mo4 3_656 2.7594(5)
Mo5 Mo1 1_455 2.8086(5)
Mo5 Mo5 3_556 2.8183(6)
